data_4076393
loop_
_publ_author_name
'van der Eide, Edwin F.'
'Liu, Tianbiao'
'Camaioni, Donald M.'
'Walter, Eric D.'
'Bullock, R. Morris'

_publ_section_title
;
 Facile Thermal W--W Bond Homolysis in the N-Heterocyclic Carbene
 Containing Tungsten Dimer [CpW(CO)2(IMe)]2
;
_journal_issue 5
_journal_name_full Organometallics
_journal_page_first 1775
_journal_paper_doi 10.1021/om201162g
_journal_volume 31
_journal_year 2012
_chemical_formula_moiety 'C14 H16 N3 O2 W 1+, F6 P 1-'
_chemical_formula_sum 'C14 H16 F6 N3 O2 P W'
_chemical_formula_weight 587.11
_chemical_name_systematic
; 
 ? 
;
_space_group_IT_number 14
_space_group_name_Hall '-P 2yn'
_symmetry_cell_setting monoclinic
_symmetry_space_group_name_Hall '-P 2yn'
_symmetry_space_group_name_H-M 'P 1 21/n 1'
_atom_sites_solution_hydrogens geom
_atom_sites_solution_primary direct
_atom_sites_solution_secondary difmap
_audit_creation_method SHELXL-97
_cell_angle_alpha 90.00
_cell_angle_beta 104.5960(10)
_cell_angle_gamma 90.00
_cell_formula_units_Z 4
_cell_length_a 10.5707(3)
_cell_length_b 12.0465(3)
_cell_length_c 14.5973(4)
_cell_measurement_reflns_used 9852
_cell_measurement_temperature 100(2)
_cell_measurement_theta_max 28.29
_cell_measurement_theta_min 2.61
_cell_volume 1798.83(8)
_computing_cell_refinement 'Bruker SAINT'
_computing_data_collection 'Bruker APEX2'
_computing_data_reduction 'Bruker SAINT'
_computing_molecular_graphics 'Bruker SHELXTL'
_computing_publication_material 'Bruker SHELXTL'
_computing_structure_refinement 'SHELXL-97 (Sheldrick, 2008)'
_computing_structure_solution 'SHELXS-97 (Sheldrick, 2008)'
_diffrn_ambient_temperature 100(2)
_diffrn_measured_fraction_theta_full 0.994
_diffrn_measured_fraction_theta_max 0.994
_diffrn_measurement_device_type 'Bruker APEX-II CCD'
_diffrn_measurement_method '\f and \w scans'
_diffrn_radiation_monochromator graphite
_diffrn_radiation_source 'fine-focus sealed tube'
_diffrn_radiation_type MoK\a
_diffrn_radiation_wavelength 0.71073
_diffrn_reflns_av_R_equivalents 0.0166
_diffrn_reflns_av_sigmaI/netI 0.0102
_diffrn_reflns_limit_h_max 14
_diffrn_reflns_limit_h_min -14
_diffrn_reflns_limit_k_max 16
_diffrn_reflns_limit_k_min -16
_diffrn_reflns_limit_l_max 19
_diffrn_reflns_limit_l_min -19
_diffrn_reflns_number 30526
_diffrn_reflns_theta_full 28.30
_diffrn_reflns_theta_max 28.30
_diffrn_reflns_theta_min 2.14
_exptl_absorpt_coefficient_mu 6.585
_exptl_absorpt_correction_T_max 0.6209
_exptl_absorpt_correction_T_min 0.5054
_exptl_absorpt_correction_type multi-scan
_exptl_absorpt_process_details 'SADABS; (Sheldrick, 2006)'
_exptl_crystal_colour brown
_exptl_crystal_density_diffrn 2.168
_exptl_crystal_description block
_exptl_crystal_F_000 1120
_exptl_crystal_size_max 0.12
_exptl_crystal_size_mid 0.10
_exptl_crystal_size_min 0.08
_refine_diff_density_max 0.480
_refine_diff_density_min -2.058
_refine_diff_density_rms 0.090
_refine_ls_extinction_method none
_refine_ls_goodness_of_fit_ref 0.698
_refine_ls_hydrogen_treatment constr
_refine_ls_matrix_type full
_refine_ls_number_parameters 247
_refine_ls_number_reflns 4441
_refine_ls_number_restraints 0
_refine_ls_restrained_S_all 0.698
_refine_ls_R_factor_all 0.0156
_refine_ls_R_factor_gt 0.0146
_refine_ls_shift/su_max 0.001
_refine_ls_shift/su_mean 0.000
_refine_ls_structure_factor_coef Fsqd
_refine_ls_weighting_details 'calc w=1/[\s^2^(Fo^2^)+(0.1000P)^2^+0.0000P] where P=(Fo^2^+2Fc^2^)/3'
_refine_ls_weighting_scheme calc
_refine_ls_wR_factor_gt 0.0719
_refine_ls_wR_factor_ref 0.0756
_reflns_number_gt 4233
_reflns_number_total 4441
_reflns_threshold_expression >2sigma(I)
_cod_data_source_file om201162g_si_002.cif
_cod_data_source_block edw7b_0m
_cod_depositor_comments
;
The following automatic conversions were performed:

'_symmetry_cell_setting' value 'Monoclinic' changed to 'monoclinic'
according to /home/saulius/struct/CIF-dictionaries/cif_core.dic
dictionary named 'cif_core.dic' version 2.4.1 from 2010-06-29.

Automatic conversion script
Id: cif_fix_values 1715 2011-07-08 13:25:40Z adriana 
;
_cod_original_sg_symbol_H-M P2(1)/n
_cod_database_code 4076393

loop_
_symmetry_equiv_pos_as_xyz
'x, y, z'
'-x+1/2, y+1/2, -z+1/2'
'-x, -y, -z'
'x-1/2, -y-1/2, z-1/2'

loop_
_atom_site_label
_atom_site_type_symbol
_atom_site_fract_x
_atom_site_fract_y
_atom_site_fract_z
_atom_site_U_iso_or_equiv
_atom_site_adp_type
_atom_site_occupancy
_atom_site_symmetry_multiplicity
_atom_site_calc_flag
_atom_site_refinement_flags
W1 W 0.215337(7) 0.743887(7) 0.092982(5) 0.01152(6) Uani 1 1 d .
F3 F 0.80076(13) 0.54926(11) 0.09927(9) 0.0323(3) Uani 1 1 d .
F2 F 0.83766(18) 0.73014(13) 0.13413(14) 0.0295(3) Uani 1 1 d .
F5 F 0.58267(12) 0.57997(12) 0.06403(9) 0.0333(3) Uani 1 1 d .
F1 F 0.70884(12) 0.67985(11) -0.00838(8) 0.0261(3) Uani 1 1 d .
F4 F 0.71008(12) 0.63042(12) 0.20786(8) 0.0286(3) Uani 1 1 d .
F6 F 0.6199(2) 0.76163(11) 0.09976(16) 0.0293(4) Uani 1 1 d .
O1 O -0.04373(15) 0.78500(18) -0.06006(11) 0.0268(3) Uani 1 1 d .
N3 N 0.44848(13) 0.92182(13) 0.17695(10) 0.0137(3) Uani 1 1 d .
O2 O 0.05783(14) 0.92112(13) 0.17518(11) 0.0266(3) Uani 1 1 d .
C3 C 0.35764(18) 0.62153(16) 0.20047(13) 0.0198(4) Uani 1 1 d .
H3 H 0.4471 0.6380 0.2276 0.024 Uiso 1 1 calc R
C1 C 0.1339(2) 0.61255(18) 0.17419(14) 0.0207(4) Uani 1 1 d .
H1 H 0.0475 0.6218 0.1811 0.025 Uiso 1 1 calc R
C14 C 0.50268(18) 0.86103(17) 0.26462(12) 0.0199(4) Uani 1 1 d .
H14A H 0.4316 0.8255 0.2858 0.030 Uiso 1 1 calc R
H14B H 0.5494 0.9126 0.3134 0.030 Uiso 1 1 calc R
H14C H 0.5634 0.8042 0.2534 0.030 Uiso 1 1 calc R
P1 P 0.70949(4) 0.65528(5) 0.09915(3) 0.01722(13) Uani 1 1 d .
C8 C 0.34876(17) 0.70071(16) -0.08433(12) 0.0155(3) Uani 1 1 d .
C6 C 0.0538(2) 0.76989(18) -0.00491(17) 0.0165(4) Uani 1 1 d .
N2 N 0.32739(14) 0.97764(13) 0.04446(10) 0.0153(3) Uani 1 1 d .
C10 C 0.34142(17) 0.89306(17) 0.10770(13) 0.0136(3) Uani 1 1 d .
C9 C 0.41016(19) 0.66557(18) -0.15773(13) 0.0213(4) Uani 1 1 d .
H9A H 0.5044 0.6798 -0.1373 0.032 Uiso 1 1 calc R
H9B H 0.3726 0.7071 -0.2160 0.032 Uiso 1 1 calc R
H9C H 0.3951 0.5860 -0.1696 0.032 Uiso 1 1 calc R
C11 C 0.50196(17) 1.02039(15) 0.15557(12) 0.0171(4) Uani 1 1 d .
H11 H 0.5780 1.0561 0.1924 0.021 Uiso 1 1 calc R
C7 C 0.11880(19) 0.85681(17) 0.14642(13) 0.0173(4) Uani 1 1 d .
C12 C 0.42581(18) 1.05580(16) 0.07275(13) 0.0196(4) Uani 1 1 d .
H12 H 0.4371 1.1216 0.0399 0.024 Uiso 1 1 calc R
C5 C 0.16965(19) 0.55478(17) 0.10018(14) 0.0203(4) Uani 1 1 d .
H5 H 0.1118 0.5188 0.0483 0.024 Uiso 1 1 calc R
C2 C 0.25019(19) 0.65457(17) 0.23664(13) 0.0207(4) Uani 1 1 d .
H2 H 0.2551 0.6969 0.2923 0.025 Uiso 1 1 calc R
C13 C 0.22124(18) 0.99307(18) -0.04105(13) 0.0229(4) Uani 1 1 d .
H13A H 0.2331 0.9418 -0.0903 0.034 Uiso 1 1 calc R
H13B H 0.2223 1.0696 -0.0635 0.034 Uiso 1 1 calc R
H13C H 0.1373 0.9781 -0.0265 0.034 Uiso 1 1 calc R
C4 C 0.30745(19) 0.56029(17) 0.11757(14) 0.0200(4) Uani 1 1 d .
H4 H 0.3579 0.5277 0.0792 0.024 Uiso 1 1 calc R
N1 N 0.30114(19) 0.72616(15) -0.02555(14) 0.0168(3) Uani 1 1 d .

loop_
_atom_site_aniso_label
_atom_site_aniso_U_11
_atom_site_aniso_U_22
_atom_site_aniso_U_33
_atom_site_aniso_U_23
_atom_site_aniso_U_13
_atom_site_aniso_U_12
W1 0.01065(9) 0.01217(9) 0.01104(9) 0.00050(2) 0.00142(6) -0.00089(2)
F3 0.0332(7) 0.0246(7) 0.0351(7) -0.0024(6) 0.0014(5) 0.0144(6)
F2 0.0248(8) 0.0325(8) 0.0316(9) -0.0086(7) 0.0080(7) -0.0096(6)
F5 0.0234(6) 0.0300(8) 0.0410(7) 0.0073(6) -0.0023(5) -0.0122(6)
F1 0.0280(6) 0.0289(8) 0.0213(5) 0.0001(5) 0.0056(5) 0.0008(5)
F4 0.0295(7) 0.0320(8) 0.0233(6) 0.0074(5) 0.0049(5) 0.0038(6)
F6 0.0358(10) 0.0228(8) 0.0349(10) 0.0092(6) 0.0193(9) 0.0135(6)
O1 0.0174(7) 0.0384(9) 0.0197(7) -0.0040(8) -0.0041(6) 0.0037(8)
N3 0.0142(7) 0.0129(7) 0.0138(6) -0.0016(6) 0.0028(5) -0.0006(6)
O2 0.0221(7) 0.0265(8) 0.0320(7) -0.0116(7) 0.0085(6) -0.0009(6)
C3 0.0167(9) 0.0151(9) 0.0244(9) 0.0071(8) -0.0009(7) 0.0007(7)
C1 0.0195(10) 0.0198(10) 0.0227(9) 0.0087(8) 0.0053(8) -0.0040(8)
C14 0.0200(9) 0.0191(10) 0.0164(8) -0.0001(7) -0.0031(7) -0.0012(7)
P1 0.0138(2) 0.0150(3) 0.0214(2) 0.00053(17) 0.00173(19) 0.00081(16)
C8 0.0152(8) 0.0122(9) 0.0179(8) 0.0016(7) 0.0021(6) 0.0006(7)
C6 0.0179(10) 0.0195(9) 0.0124(9) -0.0013(8) 0.0043(8) -0.0005(8)
N2 0.0156(7) 0.0135(8) 0.0161(7) 0.0016(6) 0.0026(5) -0.0013(6)
C10 0.0134(8) 0.0129(9) 0.0151(7) 0.0004(7) 0.0045(6) 0.0031(7)
C9 0.0273(10) 0.0237(10) 0.0155(8) 0.0021(8) 0.0106(7) 0.0026(8)
C11 0.0182(8) 0.0143(9) 0.0202(8) -0.0032(7) 0.0074(6) -0.0053(7)
C7 0.0161(9) 0.0191(10) 0.0159(8) -0.0021(7) 0.0027(7) -0.0026(7)
C12 0.0222(9) 0.0159(9) 0.0226(9) -0.0016(7) 0.0091(7) -0.0049(7)
C5 0.0206(9) 0.0134(9) 0.0248(9) 0.0029(7) 0.0019(7) -0.0041(7)
C2 0.0279(10) 0.0183(10) 0.0147(8) 0.0060(7) 0.0030(7) -0.0016(8)
C13 0.0218(9) 0.0210(10) 0.0223(9) 0.0069(8) -0.0008(7) -0.0018(8)
C4 0.0229(10) 0.0116(9) 0.0246(9) 0.0044(8) 0.0046(7) 0.0002(7)
N1 0.0165(8) 0.0158(7) 0.0166(8) -0.0009(7) 0.0017(6) -0.0022(7)

loop_
_atom_type_symbol
_atom_type_description
_atom_type_scat_dispersion_real
_atom_type_scat_dispersion_imag
_atom_type_scat_source
C C 0.0033 0.0016 'International Tables Vol C Tables 4.2.6.8 and 6.1.1.4'
H H 0.0000 0.0000 'International Tables Vol C Tables 4.2.6.8 and 6.1.1.4'
N N 0.0061 0.0033 'International Tables Vol C Tables 4.2.6.8 and 6.1.1.4'
O O 0.0106 0.0060 'International Tables Vol C Tables 4.2.6.8 and 6.1.1.4'
W W -0.8490 6.8722 'International Tables Vol C Tables 4.2.6.8 and 6.1.1.4'
F F 0.0171 0.0103 'International Tables Vol C Tables 4.2.6.8 and 6.1.1.4'
P P 0.1023 0.0942 'International Tables Vol C Tables 4.2.6.8 and 6.1.1.4'

loop_
_geom_angle_atom_site_label_1
_geom_angle_atom_site_label_2
_geom_angle_atom_site_label_3
_geom_angle
C6 W1 C7 74.66(9)
C6 W1 N1 84.03(9)
C7 W1 N1 138.46(8)
C6 W1 C10 109.51(8)
C7 W1 C10 76.18(7)
N1 W1 C10 78.10(7)
C6 W1 C1 96.71(9)
C7 W1 C1 88.40(9)
N1 W1 C1 129.84(7)
C10 W1 C1 144.29(7)
C6 W1 C2 130.55(9)
C7 W1 C2 86.69(8)
N1 W1 C2 132.93(7)
C10 W1 C2 109.67(7)
C1 W1 C2 36.31(7)
C6 W1 C5 92.11(8)
C7 W1 C5 121.36(8)
N1 W1 C5 94.19(7)
C10 W1 C5 155.87(7)
C1 W1 C5 35.70(7)
C2 W1 C5 59.39(7)
C6 W1 C3 150.21(8)
C7 W1 C3 117.90(7)
N1 W1 C3 98.24(7)
C10 W1 C3 99.96(7)
C1 W1 C3 59.10(7)
C2 W1 C3 35.29(7)
C5 W1 C3 58.13(7)
C6 W1 C4 120.13(8)
C7 W1 C4 143.50(8)
N1 W1 C4 78.03(7)
C10 W1 C4 121.34(6)
C1 W1 C4 58.30(7)
C2 W1 C4 57.92(7)
C5 W1 C4 34.69(7)
C3 W1 C4 34.00(7)
C10 N3 C11 111.21(16)
C10 N3 C14 126.40(16)
C11 N3 C14 122.37(15)
C4 C3 C2 107.65(17)
C4 C3 W1 73.69(11)
C2 C3 W1 69.03(10)
C4 C3 H3 126.2
C2 C3 H3 126.2
W1 C3 H3 122.8
C5 C1 C2 108.05(18)
C5 C1 W1 74.62(11)
C2 C1 W1 72.99(11)
C5 C1 H1 126.0
C2 C1 H1 126.0
W1 C1 H1 118.3
N3 C14 H14A 109.5
N3 C14 H14B 109.5
H14A C14 H14B 109.5
N3 C14 H14C 109.5
H14A C14 H14C 109.5
H14B C14 H14C 109.5
F5 P1 F6 90.36(10)
F5 P1 F1 89.68(7)
F6 P1 F1 90.07(9)
F5 P1 F2 179.50(10)
F6 P1 F2 90.11(11)
F1 P1 F2 90.16(9)
F5 P1 F3 90.23(8)
F6 P1 F3 179.38(11)
F1 P1 F3 90.13(7)
F2 P1 F3 89.30(8)
F5 P1 F4 90.30(7)
F6 P1 F4 89.92(9)
F1 P1 F4 179.97(10)
F2 P1 F4 89.87(9)
F3 P1 F4 89.88(7)
N1 C8 C9 178.5(2)
O1 C6 W1 177.5(2)
C10 N2 C12 111.22(15)
C10 N2 C13 127.12(15)
C12 N2 C13 121.58(16)
N2 C10 N3 104.02(16)
N2 C10 W1 125.66(12)
N3 C10 W1 130.31(14)
C8 C9 H9A 109.5
C8 C9 H9B 109.5
H9A C9 H9B 109.5
C8 C9 H9C 109.5
H9A C9 H9C 109.5
H9B C9 H9C 109.5
C12 C11 N3 106.82(15)
C12 C11 H11 126.6
N3 C11 H11 126.6
O2 C7 W1 177.22(17)
C11 C12 N2 106.69(16)
C11 C12 H12 126.7
N2 C12 H12 126.7
C1 C5 C4 107.51(17)
C1 C5 W1 69.67(11)
C4 C5 W1 75.37(11)
C1 C5 H5 126.2
C4 C5 H5 126.2
W1 C5 H5 120.5
C3 C2 C1 107.66(18)
C3 C2 W1 75.67(10)
C1 C2 W1 70.69(10)
C3 C2 H2 126.2
C1 C2 H2 126.2
W1 C2 H2 119.3
N2 C13 H13A 109.5
N2 C13 H13B 109.5
H13A C13 H13B 109.5
N2 C13 H13C 109.5
H13A C13 H13C 109.5
H13B C13 H13C 109.5
C3 C4 C5 109.13(18)
C3 C4 W1 72.31(12)
C5 C4 W1 69.94(11)
C3 C4 H4 125.4
C5 C4 H4 125.4
W1 C4 H4 123.9
C8 N1 W1 169.87(17)

loop_
_geom_bond_atom_site_label_1
_geom_bond_atom_site_label_2
_geom_bond_distance
W1 C6 1.956(2)
W1 C7 1.975(2)
W1 N1 2.1570(19)
W1 C10 2.215(2)
W1 C1 2.272(2)
W1 C2 2.3025(18)
W1 C5 2.337(2)
W1 C3 2.3890(18)
W1 C4 2.407(2)
F3 P1 1.6003(14)
F2 P1 1.6002(17)
F5 P1 1.5927(13)
F1 P1 1.5957(12)
F4 P1 1.6134(12)
F6 P1 1.5948(16)
O1 C6 1.151(3)
N3 C10 1.359(2)
N3 C11 1.384(2)
N3 C14 1.460(2)
O2 C7 1.152(2)
C3 C4 1.402(3)
C3 C2 1.425(3)
C3 H3 0.9500
C1 C5 1.414(3)
C1 C2 1.426(3)
C1 H1 0.9500
C14 H14A 0.9800
C14 H14B 0.9800
C14 H14C 0.9800
C8 N1 1.141(3)
C8 C9 1.449(2)
N2 C10 1.358(2)
N2 C12 1.387(2)
N2 C13 1.465(2)
C9 H9A 0.9800
C9 H9B 0.9800
C9 H9C 0.9800
C11 C12 1.342(3)
C11 H11 0.9500
C12 H12 0.9500
C5 C4 1.416(3)
C5 H5 0.9500
C2 H2 0.9500
C13 H13A 0.9800
C13 H13B 0.9800
C13 H13C 0.9800
C4 H4 0.9500

loop_
_geom_torsion_atom_site_label_1
_geom_torsion_atom_site_label_2
_geom_torsion_atom_site_label_3
_geom_torsion_atom_site_label_4
_geom_torsion
C6 W1 C3 C4 38.5(2)
C7 W1 C3 C4 147.30(12)
N1 W1 C3 C4 -53.88(12)
C10 W1 C3 C4 -133.15(11)
C1 W1 C3 C4 78.02(13)
C2 W1 C3 C4 116.77(17)
C5 W1 C3 C4 35.94(12)
C6 W1 C3 C2 -78.3(2)
C7 W1 C3 C2 30.53(14)
N1 W1 C3 C2 -170.65(12)
C10 W1 C3 C2 110.08(12)
C1 W1 C3 C2 -38.75(12)
C5 W1 C3 C2 -80.83(12)
C4 W1 C3 C2 -116.77(17)
C6 W1 C1 C5 84.24(13)
C7 W1 C1 C5 158.59(12)
N1 W1 C1 C5 -3.58(16)
C10 W1 C1 C5 -138.04(13)
C2 W1 C1 C5 -114.84(18)
C3 W1 C1 C5 -77.20(13)
C4 W1 C1 C5 -37.19(11)
C6 W1 C1 C2 -160.92(13)
C7 W1 C1 C2 -86.57(13)
N1 W1 C1 C2 111.26(13)
C10 W1 C1 C2 -23.20(19)
C5 W1 C1 C2 114.84(18)
C3 W1 C1 C2 37.64(12)
C4 W1 C1 C2 77.65(13)
C7 W1 C6 O1 -45(5)
N1 W1 C6 O1 171(5)
C10 W1 C6 O1 -114(5)
C1 W1 C6 O1 41(5)
C2 W1 C6 O1 26(5)
C5 W1 C6 O1 77(5)
C3 W1 C6 O1 74(5)
C4 W1 C6 O1 98(5)
C12 N2 C10 N3 1.54(19)
C13 N2 C10 N3 -175.29(17)
C12 N2 C10 W1 -177.29(13)
C13 N2 C10 W1 5.9(3)
C11 N3 C10 N2 -1.83(19)
C14 N3 C10 N2 177.02(16)
C11 N3 C10 W1 176.92(13)
C14 N3 C10 W1 -4.2(3)
C6 W1 C10 N2 -15.71(18)
C7 W1 C10 N2 -83.61(16)
N1 W1 C10 N2 63.49(15)
C1 W1 C10 N2 -150.57(14)
C2 W1 C10 N2 -164.91(15)
C5 W1 C10 N2 136.75(17)
C3 W1 C10 N2 159.90(15)
C4 W1 C10 N2 131.37(15)
C6 W1 C10 N3 165.78(16)
C7 W1 C10 N3 97.88(17)
N1 W1 C10 N3 -115.03(17)
C1 W1 C10 N3 30.9(2)
C2 W1 C10 N3 16.57(18)
C5 W1 C10 N3 -41.8(3)
C3 W1 C10 N3 -18.61(17)
C4 W1 C10 N3 -47.15(18)
C10 N3 C11 C12 1.5(2)
C14 N3 C11 C12 -177.44(16)
C6 W1 C7 O2 25(4)
N1 W1 C7 O2 86(4)
C10 W1 C7 O2 140(4)
C1 W1 C7 O2 -73(4)
C2 W1 C7 O2 -109(4)
C5 W1 C7 O2 -58(4)
C3 W1 C7 O2 -126(4)
C4 W1 C7 O2 -96(4)
N3 C11 C12 N2 -0.5(2)
C10 N2 C12 C11 -0.7(2)
C13 N2 C12 C11 176.33(17)
C2 C1 C5 C4 0.6(2)
W1 C1 C5 C4 66.46(13)
C2 C1 C5 W1 -65.88(14)
C6 W1 C5 C1 -98.59(13)
C7 W1 C5 C1 -25.31(15)
N1 W1 C5 C1 177.25(12)
C10 W1 C5 C1 107.28(18)
C2 W1 C5 C1 38.64(12)
C3 W1 C5 C1 80.14(13)
C4 W1 C5 C1 115.36(16)
C6 W1 C5 C4 146.05(13)
C7 W1 C5 C4 -140.67(12)
N1 W1 C5 C4 61.88(12)
C10 W1 C5 C4 -8.1(2)
C1 W1 C5 C4 -115.36(16)
C2 W1 C5 C4 -76.73(12)
C3 W1 C5 C4 -35.22(11)
C4 C3 C2 C1 -0.1(2)
W1 C3 C2 C1 63.93(13)
C4 C3 C2 W1 -64.05(14)
C5 C1 C2 C3 -0.3(2)
W1 C1 C2 C3 -67.25(13)
C5 C1 C2 W1 66.96(14)
C6 W1 C2 C3 140.20(13)
C7 W1 C2 C3 -153.27(12)
N1 W1 C2 C3 12.69(16)
C10 W1 C2 C3 -79.22(12)
C1 W1 C2 C3 114.91(18)
C5 W1 C2 C3 76.93(12)
C4 W1 C2 C3 36.11(11)
C6 W1 C2 C1 25.29(17)
C7 W1 C2 C1 91.82(14)
N1 W1 C2 C1 -102.22(14)
C10 W1 C2 C1 165.87(12)
C5 W1 C2 C1 -37.98(12)
C3 W1 C2 C1 -114.91(18)
C4 W1 C2 C1 -78.80(13)
C2 C3 C4 C5 0.5(2)
W1 C3 C4 C5 -60.55(13)
C2 C3 C4 W1 61.03(13)
C1 C5 C4 C3 -0.7(2)
W1 C5 C4 C3 62.02(14)
C1 C5 C4 W1 -62.69(13)
C6 W1 C4 C3 -159.05(13)
C7 W1 C4 C3 -53.38(18)
N1 W1 C4 C3 125.19(13)
C10 W1 C4 C3 57.28(13)
C1 W1 C4 C3 -80.56(13)
C2 W1 C4 C3 -37.50(11)
C5 W1 C4 C3 -118.86(18)
C6 W1 C4 C5 -40.19(15)
C7 W1 C4 C5 65.48(17)
N1 W1 C4 C5 -115.95(12)
C10 W1 C4 C5 176.14(11)
C1 W1 C4 C5 38.30(12)
C2 W1 C4 C5 81.36(13)
C3 W1 C4 C5 118.86(18)
C9 C8 N1 W1 -11(9)
C6 W1 N1 C8 -111.9(10)
C7 W1 N1 C8 -170.6(9)
C10 W1 N1 C8 136.7(10)
C1 W1 N1 C8 -18.1(10)
C2 W1 N1 C8 30.8(10)
C5 W1 N1 C8 -20.2(10)
C3 W1 N1 C8 38.1(10)
C4 W1 N1 C8 10.6(9)
